data_1508428
loop_
_publ_author_name
'Laus, Gerhard'
'Kahlenberg, Volker'
'Wurst, Klaus'
'Hummel, Michael'
'Schottenberger, Herwig'

_publ_section_title
;
 1,4-Diazabicyclo[2.2.2]octane (DABCO) 5-aminotetrazolates
;
_journal_issue 1
_journal_name_full Crystals
_journal_page_first 96
_journal_page_last 104
_journal_paper_doi 10.3390/cryst2010096
_journal_volume 2
_journal_year 2012
_chemical_formula_moiety 'C6 H12 N2, 2(C6 H13 N2), 2(C H2 N5), 8(H2 O)'
_chemical_formula_sum 'C20 H58 N16 O8'
_chemical_formula_weight 650.82
_chemical_name_systematic
; 
 ? 
;
_space_group_IT_number 14
_symmetry_cell_setting monoclinic
_symmetry_space_group_name_Hall '-P 2ybc'
_symmetry_space_group_name_H-M 'P 1 21/c 1'
_atom_sites_solution_hydrogens geom
_atom_sites_solution_primary direct
_atom_sites_solution_secondary difmap
_audit_creation_method SHELXL-97
_cell_angle_alpha 90.00
_cell_angle_beta 99.390(2)
_cell_angle_gamma 90.00
_cell_formula_units_Z 4
_cell_length_a 12.6856(3)
_cell_length_b 8.8200(2)
_cell_length_c 31.3885(8)
_cell_measurement_reflns_used 39249
_cell_measurement_temperature 233(2)
_cell_measurement_theta_max 23.0
_cell_measurement_theta_min 1.0
_cell_volume 3464.91(15)
_computing_data_collection COLLECT
_computing_data_reduction 'DENZO and SCALEPACK'
_computing_structure_refinement 'SHELXL-97 (Sheldrick, 1997)'
_computing_structure_solution 'SHELXS-97 (Sheldrick, 1990)'
_diffrn_ambient_temperature 233(2)
_diffrn_measured_fraction_theta_full 0.999
_diffrn_measured_fraction_theta_max 0.999
_diffrn_measurement_device_type 'Nonius KappaCCD'
_diffrn_measurement_method 'phi- and omega-scans'
_diffrn_radiation_monochromator graphite
_diffrn_radiation_source 'fine-focus sealed tube'
_diffrn_radiation_type MoK\a
_diffrn_radiation_wavelength 0.71073
_diffrn_reflns_av_R_equivalents 0.0423
_diffrn_reflns_av_sigmaI/netI 0.0386
_diffrn_reflns_limit_h_max 13
_diffrn_reflns_limit_h_min -13
_diffrn_reflns_limit_k_max 9
_diffrn_reflns_limit_k_min -9
_diffrn_reflns_limit_l_max 34
_diffrn_reflns_limit_l_min -34
_diffrn_reflns_number 15576
_diffrn_reflns_theta_full 23.10
_diffrn_reflns_theta_max 23.10
_diffrn_reflns_theta_min 1.63
_diffrn_standards_number 0
_exptl_absorpt_coefficient_mu 0.097
_exptl_absorpt_correction_type none
_exptl_crystal_colour colorless
_exptl_crystal_density_diffrn 1.248
_exptl_crystal_density_method 'not measured'
_exptl_crystal_description plate
_exptl_crystal_F_000 1416
_exptl_crystal_size_max 0.2
_exptl_crystal_size_mid 0.1
_exptl_crystal_size_min 0.05
_refine_diff_density_max 0.181
_refine_diff_density_min -0.178
_refine_diff_density_rms 0.033
_refine_ls_extinction_coef 0.0035(6)
_refine_ls_extinction_expression Fc^*^=kFc[1+0.001xFc^2^\l^3^/sin(2\q)]^-1/4^
_refine_ls_extinction_method SHELXL
_refine_ls_goodness_of_fit_ref 1.026
_refine_ls_hydrogen_treatment mixed
_refine_ls_matrix_type full
_refine_ls_number_parameters 486
_refine_ls_number_reflns 4769
_refine_ls_number_restraints 22
_refine_ls_restrained_S_all 1.028
_refine_ls_R_factor_all 0.0639
_refine_ls_R_factor_gt 0.0417
_refine_ls_shift/su_max 0.001
_refine_ls_shift/su_mean 0.000
_refine_ls_structure_factor_coef Fsqd
_refine_ls_weighting_details 'calc w=1/[\s^2^(Fo^2^)+(0.0539P)^2^+0.6923P] where P=(Fo^2^+2Fc^2^)/3'
_refine_ls_weighting_scheme calc
_refine_ls_wR_factor_gt 0.0988
_refine_ls_wR_factor_ref 0.1083
_reflns_number_gt 3567
_reflns_number_total 4769
_reflns_threshold_expression >2sigma(I)
_cod_data_source_file C20H58N16O8_P21_c_CCDC855699corr_crystals-02-00096-s001_DC173.CIF
_cod_data_source_block s276c_chateigner_1508428
_cod_original_cell_volume 3464.91(14)
_cod_original_sg_symbol_H-M P21/c
_cod_database_code 1508428

loop_
_symmetry_equiv_pos_as_xyz
'x, y, z'
'-x, y+1/2, -z+1/2'
'-x, -y, -z'
'x, -y-1/2, z-1/2'

loop_
_atom_site_label
_atom_site_type_symbol
_atom_site_fract_x
_atom_site_fract_y
_atom_site_fract_z
_atom_site_U_iso_or_equiv
_atom_site_adp_type
_atom_site_occupancy
_atom_site_symmetry_multiplicity
_atom_site_calc_flag
_atom_site_refinement_flags
N1 N 0.19427(12) 0.80703(17) 0.45061(5) 0.0341(4) Uani 1 1 d .
N2 N 0.29230(12) 0.84680(18) 0.52767(5) 0.0353(4) Uani 1 1 d .
N3 N 0.39914(12) 0.89161(18) 0.60863(5) 0.0364(4) Uani 1 1 d D
H3N H 0.3578(18) 0.874(3) 0.5800(6) 0.080(8) Uiso 1 1 d D
N4 N 0.51655(13) 0.9256(2) 0.68126(5) 0.0447(5) Uani 1 1 d .
N5 N 0.08711(13) 0.77358(18) 0.36997(5) 0.0369(4) Uani 1 1 d D
H5N H 0.1281(16) 0.781(3) 0.3987(6) 0.057(7) Uiso 1 1 d D
N6 N -0.02863(14) 0.7541(2) 0.29669(5) 0.0492(5) Uani 1 1 d .
N7 N 0.29165(13) 0.26873(19) 0.45814(6) 0.0421(5) Uani 1 1 d .
N8 N 0.28422(14) 0.3170(2) 0.41682(6) 0.0461(5) Uani 1 1 d .
N9 N 0.36453(14) 0.4054(2) 0.41339(6) 0.0506(5) Uani 1 1 d .
N10 N 0.42834(14) 0.4193(2) 0.45246(6) 0.0492(5) Uani 1 1 d .
N11 N 0.41970(15) 0.3126(2) 0.52189(6) 0.0436(5) Uani 1 1 d D
H11N H 0.3662(16) 0.298(3) 0.5365(7) 0.068(8) Uiso 1 1 d D
H12N H 0.4666(16) 0.388(2) 0.5317(7) 0.059(7) Uiso 1 1 d D
N12 N 0.07406(13) 0.4714(2) 0.55416(5) 0.0436(5) Uani 1 1 d .
N13 N 0.13716(14) 0.4945(2) 0.59298(5) 0.0481(5) Uani 1 1 d .
N14 N 0.21857(14) 0.4028(2) 0.59708(5) 0.0464(5) Uani 1 1 d .
N15 N 0.21289(13) 0.3152(2) 0.56132(6) 0.0431(5) Uani 1 1 d .
N16 N 0.08603(15) 0.3000(2) 0.49589(6) 0.0412(5) Uani 1 1 d D
H16N H 0.0407(15) 0.364(2) 0.4810(6) 0.049(7) Uiso 1 1 d D
H17N H 0.1411(16) 0.275(3) 0.4818(7) 0.068(8) Uiso 1 1 d D
C1 C 0.20823(16) 0.6608(2) 0.47380(7) 0.0432(5) Uani 1 1 d .
H1A H 0.2437 0.5882 0.4572 0.052 Uiso 1 1 calc .
H1B H 0.1382 0.6194 0.4769 0.052 Uiso 1 1 calc .
C2 C 0.27579(17) 0.6836(2) 0.51860(7) 0.0467(6) Uani 1 1 d .
H2A H 0.2394 0.6376 0.5407 0.056 Uiso 1 1 calc .
H2B H 0.3451 0.6334 0.5197 0.056 Uiso 1 1 calc .
C3 C 0.30132(16) 0.8739(3) 0.45011(7) 0.0449(6) Uani 1 1 d .
H3A H 0.2940 0.9675 0.4330 0.054 Uiso 1 1 calc .
H3B H 0.3452 0.8028 0.4366 0.054 Uiso 1 1 calc .
C4 C 0.35609(16) 0.9087(2) 0.49616(7) 0.0438(5) Uani 1 1 d .
H4A H 0.4276 0.8636 0.5012 0.053 Uiso 1 1 calc .
H4B H 0.3637 1.0187 0.5000 0.053 Uiso 1 1 calc .
C5 C 0.13274(16) 0.9109(2) 0.47441(7) 0.0437(5) Uani 1 1 d .
H5A H 0.0599 0.8723 0.4732 0.052 Uiso 1 1 calc .
H5B H 0.1285 1.0114 0.4609 0.052 Uiso 1 1 calc .
C6 C 0.18744(17) 0.9234(3) 0.52155(7) 0.0485(6) Uani 1 1 d .
H6A H 0.1971 1.0305 0.5296 0.058 Uiso 1 1 calc .
H6B H 0.1421 0.8768 0.5404 0.058 Uiso 1 1 calc .
C7 C 0.41541(16) 0.7418(2) 0.63078(7) 0.0420(5) Uani 1 1 d .
H7A H 0.4487 0.6706 0.6130 0.050 Uiso 1 1 calc .
H7B H 0.3465 0.6998 0.6352 0.050 Uiso 1 1 calc .
C8 C 0.48783(18) 0.7649(3) 0.67438(7) 0.0501(6) Uani 1 1 d .
H8A H 0.4509 0.7297 0.6976 0.060 Uiso 1 1 calc .
H8B H 0.5530 0.7044 0.6753 0.060 Uiso 1 1 calc .
C9 C 0.50443(16) 0.9550(2) 0.60215(7) 0.0455(6) Uani 1 1 d .
H9A H 0.4942 1.0529 0.5873 0.055 Uiso 1 1 calc .
H9B H 0.5394 0.8858 0.5844 0.055 Uiso 1 1 calc .
C10 C 0.57388(17) 0.9751(3) 0.64657(7) 0.0548(6) Uani 1 1 d .
H10A H 0.6396 0.9158 0.6478 0.066 Uiso 1 1 calc .
H10B H 0.5938 1.0821 0.6508 0.066 Uiso 1 1 calc .
C11 C 0.34603(17) 0.9977(3) 0.63545(7) 0.0476(6) Uani 1 1 d .
H11A H 0.2764 0.9572 0.6394 0.057 Uiso 1 1 calc .
H11B H 0.3348 1.0964 0.6211 0.057 Uiso 1 1 calc .
C12 C 0.41834(19) 1.0155(3) 0.67929(7) 0.0542(6) Uani 1 1 d .
H12A H 0.4370 1.1227 0.6841 0.065 Uiso 1 1 calc .
H12B H 0.3796 0.9826 0.7023 0.065 Uiso 1 1 calc .
C13 C -0.01894(16) 0.8447(2) 0.37152(7) 0.0442(5) Uani 1 1 d .
H13A H -0.0100 0.9530 0.3781 0.053 Uiso 1 1 calc .
H13B H -0.0525 0.7968 0.3941 0.053 Uiso 1 1 calc .
C14 C -0.08903(17) 0.8234(3) 0.32760(7) 0.0586(7) Uani 1 1 d .
H14A H -0.1500 0.7586 0.3308 0.070 Uiso 1 1 calc .
H14B H -0.1168 0.9220 0.3166 0.070 Uiso 1 1 calc .
C15 C 0.07335(17) 0.6104(2) 0.35767(7) 0.0445(5) Uani 1 1 d .
H15A H 0.0367 0.5566 0.3783 0.053 Uiso 1 1 calc .
H15B H 0.1432 0.5629 0.3578 0.053 Uiso 1 1 calc .
C16 C 0.0071(2) 0.6026(3) 0.31247(8) 0.0633(7) Uani 1 1 d .
H16A H 0.0501 0.5570 0.2926 0.076 Uiso 1 1 calc .
H16B H -0.0553 0.5377 0.3131 0.076 Uiso 1 1 calc .
C17 C 0.14040(17) 0.8526(3) 0.33735(7) 0.0487(6) Uani 1 1 d .
H17A H 0.2080 0.8022 0.3349 0.058 Uiso 1 1 calc .
H17B H 0.1557 0.9580 0.3461 0.058 Uiso 1 1 calc .
C18 C 0.0657(2) 0.8475(3) 0.29415(7) 0.0644(7) Uani 1 1 d .
H18A H 0.0430 0.9508 0.2855 0.077 Uiso 1 1 calc .
H18B H 0.1040 0.8060 0.2721 0.077 Uiso 1 1 calc .
C19 C 0.38035(15) 0.3346(2) 0.47883(7) 0.0364(5) Uani 1 1 d .
C20 C 0.12375(15) 0.3619(2) 0.53591(6) 0.0343(5) Uani 1 1 d .
O1 O 0.67435(17) 0.9555(2) 0.75484(6) 0.0731(5) Uani 1 1 d D
H1O H 0.6187(19) 0.954(4) 0.7355(9) 0.105(11) Uiso 1 1 d D
H2O H 0.717(4) 0.890(5) 0.7460(17) 0.23(3) Uiso 1 1 d D
O2 O 0.81456(15) 0.7541(2) 0.72455(6) 0.0687(5) Uani 1 1 d D
H3O H 0.8673(19) 0.756(3) 0.7459(8) 0.099(11) Uiso 1 1 d D
H4O H 0.830(5) 0.755(7) 0.6980(9) 0.26(3) Uiso 1 1 d D
O3 O 0.7351(2) 0.4593(3) 0.72407(8) 0.1006(7) Uani 1 1 d D
H5O H 0.749(4) 0.554(2) 0.7247(15) 0.17(2) Uiso 1 1 d D
H6O H 0.688(2) 0.438(4) 0.7027(8) 0.116(14) Uiso 1 1 d D
O4 O 0.60202(17) 0.3750(2) 0.64936(7) 0.0722(5) Uani 1 1 d D
H7O H 0.5366(16) 0.384(3) 0.6548(9) 0.092(11) Uiso 1 1 d D
H8O H 0.612(2) 0.442(3) 0.6304(8) 0.099(11) Uiso 1 1 d D
O5 O 0.39470(15) 0.3966(2) 0.66510(6) 0.0669(5) Uani 1 1 d D
H9O H 0.3387(18) 0.400(4) 0.6455(8) 0.102(11) Uiso 1 1 d D
H10O H 0.373(2) 0.402(4) 0.6901(7) 0.110(13) Uiso 1 1 d D
O6 O 0.76253(19) 1.2351(3) 0.78411(7) 0.0840(6) Uani 1 1 d D
H11O H 0.744(3) 1.148(3) 0.7742(13) 0.148(18) Uiso 1 1 d D
H12O H 0.764(4) 1.307(4) 0.7666(12) 0.17(2) Uiso 1 1 d D
O7 O 0.89974(16) 1.2624(2) 0.86106(7) 0.0712(5) Uani 1 1 d D
H13O H 0.862(4) 1.241(6) 0.8355(10) 0.22(3) Uiso 1 1 d D
H14O H 0.891(2) 1.183(3) 0.8760(9) 0.098(11) Uiso 1 1 d D
O8 O 1.11332(16) 1.2767(2) 0.85316(6) 0.0693(5) Uani 1 1 d D
H15O H 1.049(2) 1.255(8) 0.854(2) 0.30(4) Uiso 1 1 d D
H16O H 1.1652(19) 1.242(3) 0.8715(8) 0.092(10) Uiso 1 1 d D

loop_
_atom_site_aniso_label
_atom_site_aniso_U_11
_atom_site_aniso_U_22
_atom_site_aniso_U_33
_atom_site_aniso_U_23
_atom_site_aniso_U_13
_atom_site_aniso_U_12
N1 0.0353(9) 0.0288(9) 0.0376(10) -0.0014(7) 0.0039(7) -0.0019(7)
N2 0.0346(9) 0.0322(10) 0.0379(10) 0.0017(7) 0.0024(7) -0.0013(7)
N3 0.0331(9) 0.0389(10) 0.0356(10) 0.0016(8) 0.0015(8) -0.0011(8)
N4 0.0471(11) 0.0454(11) 0.0393(10) -0.0019(8) 0.0000(8) -0.0027(9)
N5 0.0381(10) 0.0378(11) 0.0334(10) 0.0001(8) 0.0019(8) -0.0037(8)
N6 0.0475(11) 0.0649(13) 0.0342(10) 0.0001(9) 0.0037(8) -0.0013(10)
N7 0.0401(11) 0.0425(11) 0.0426(11) -0.0025(9) 0.0032(8) -0.0004(8)
N8 0.0424(11) 0.0524(12) 0.0428(12) -0.0067(9) 0.0054(8) 0.0014(10)
N9 0.0439(11) 0.0655(13) 0.0431(12) -0.0018(9) 0.0093(9) -0.0050(10)
N10 0.0425(10) 0.0627(13) 0.0426(11) -0.0039(10) 0.0073(9) -0.0061(9)
N11 0.0377(11) 0.0480(12) 0.0435(12) -0.0010(9) 0.0019(9) 0.0014(10)
N12 0.0395(10) 0.0524(12) 0.0389(11) -0.0042(9) 0.0064(8) 0.0008(9)
N13 0.0447(11) 0.0607(13) 0.0393(11) -0.0040(9) 0.0077(9) -0.0018(10)
N14 0.0430(11) 0.0576(12) 0.0385(11) 0.0030(9) 0.0063(8) -0.0032(10)
N15 0.0405(10) 0.0471(11) 0.0402(11) 0.0032(9) 0.0020(8) 0.0014(9)
N16 0.0387(11) 0.0403(11) 0.0432(12) -0.0021(9) 0.0026(9) -0.0012(9)
C1 0.0487(13) 0.0286(12) 0.0500(14) 0.0010(10) 0.0011(10) -0.0023(10)
C2 0.0554(14) 0.0314(12) 0.0500(14) 0.0065(10) -0.0014(11) -0.0074(11)
C3 0.0422(12) 0.0502(14) 0.0426(13) 0.0006(10) 0.0078(10) -0.0103(10)
C4 0.0379(12) 0.0444(13) 0.0479(13) 0.0032(10) 0.0035(10) -0.0118(10)
C5 0.0391(12) 0.0430(13) 0.0473(13) -0.0047(10) 0.0015(10) 0.0076(10)
C6 0.0420(12) 0.0577(15) 0.0441(13) -0.0077(11) 0.0022(10) 0.0093(11)
C7 0.0447(12) 0.0341(12) 0.0461(13) 0.0029(10) 0.0045(10) -0.0026(10)
C8 0.0573(14) 0.0424(14) 0.0467(14) 0.0046(11) -0.0030(11) 0.0014(11)
C9 0.0391(12) 0.0496(14) 0.0479(13) 0.0047(11) 0.0075(10) -0.0105(11)
C10 0.0452(13) 0.0654(16) 0.0518(15) -0.0021(12) 0.0020(11) -0.0132(12)
C11 0.0451(13) 0.0452(13) 0.0526(14) -0.0019(11) 0.0080(11) 0.0084(11)
C12 0.0659(15) 0.0489(15) 0.0472(15) -0.0069(11) 0.0072(12) 0.0050(12)
C13 0.0431(12) 0.0466(14) 0.0430(13) -0.0002(10) 0.0068(10) 0.0051(10)
C14 0.0459(14) 0.0834(19) 0.0445(14) 0.0035(13) 0.0012(11) 0.0098(13)
C15 0.0513(13) 0.0361(13) 0.0445(13) -0.0013(10) 0.0034(10) -0.0043(10)
C16 0.0724(17) 0.0580(17) 0.0538(16) -0.0094(13) -0.0063(13) -0.0060(13)
C17 0.0438(13) 0.0507(14) 0.0524(14) 0.0057(11) 0.0098(11) -0.0085(11)
C18 0.0619(16) 0.087(2) 0.0443(15) 0.0142(13) 0.0098(12) -0.0098(15)
C19 0.0303(11) 0.0357(12) 0.0430(13) -0.0033(10) 0.0058(10) 0.0038(9)
C20 0.0309(11) 0.0370(12) 0.0359(12) 0.0044(10) 0.0079(9) -0.0053(10)
O1 0.0721(13) 0.0895(15) 0.0493(11) -0.0095(10) -0.0149(10) 0.0069(11)
O2 0.0637(11) 0.0884(14) 0.0476(11) -0.0034(10) -0.0099(9) 0.0022(10)
O3 0.1110(19) 0.0908(19) 0.0878(18) 0.0181(14) -0.0208(14) -0.0128(15)
O4 0.0701(14) 0.0650(13) 0.0807(14) 0.0211(11) 0.0098(11) 0.0061(11)
O5 0.0596(12) 0.0803(13) 0.0563(12) 0.0073(10) -0.0043(10) 0.0023(10)
O6 0.0938(16) 0.0832(17) 0.0723(14) 0.0103(14) 0.0057(11) -0.0047(13)
O7 0.0719(12) 0.0597(12) 0.0780(14) 0.0171(11) 0.0004(11) -0.0013(10)
O8 0.0597(12) 0.0789(13) 0.0650(12) 0.0189(10) -0.0027(10) 0.0073(10)

loop_
_atom_type_symbol
_atom_type_description
_atom_type_scat_dispersion_real
_atom_type_scat_dispersion_imag
_atom_type_scat_source
C C 0.0033 0.0016 'International Tables Vol C Tables 4.2.6.8 and 6.1.1.4'
H H 0.0000 0.0000 'International Tables Vol C Tables 4.2.6.8 and 6.1.1.4'
N N 0.0061 0.0033 'International Tables Vol C Tables 4.2.6.8 and 6.1.1.4'
O O 0.0106 0.0060 'International Tables Vol C Tables 4.2.6.8 and 6.1.1.4'

loop_
_geom_angle_atom_site_label_1
_geom_angle_atom_site_label_2
_geom_angle_atom_site_label_3
_geom_angle
C1 N1 C5 108.77(15)
C1 N1 C3 108.43(15)
C5 N1 C3 108.54(15)
C2 N2 C6 108.94(16)
C2 N2 C4 107.87(16)
C6 N2 C4 108.87(16)
C11 N3 C7 109.50(16)
C11 N3 C9 109.79(16)
C7 N3 C9 109.68(15)
C11 N3 H3N 113.2(15)
C7 N3 H3N 107.7(16)
C9 N3 H3N 107.0(15)
C12 N4 C8 109.01(17)
C12 N4 C10 109.09(17)
C8 N4 C10 108.54(17)
C17 N5 C13 109.79(16)
C17 N5 C15 108.68(16)
C13 N5 C15 110.22(16)
C17 N5 H5N 111.9(13)
C13 N5 H5N 106.8(13)
C15 N5 H5N 109.5(13)
C14 N6 C18 108.76(19)
C14 N6 C16 108.78(18)
C18 N6 C16 108.64(19)
C19 N7 N8 104.48(16)
N9 N8 N7 109.56(16)
N8 N9 N10 109.77(17)
C19 N10 N9 104.14(17)
C19 N11 H11N 110.0(16)
C19 N11 H12N 109.9(14)
H11N N11 H12N 116(2)
C20 N12 N13 104.08(16)
N14 N13 N12 109.68(16)
N13 N14 N15 109.78(16)
C20 N15 N14 104.11(16)
C20 N16 H16N 109.0(14)
C20 N16 H17N 110.9(16)
H16N N16 H17N 112(2)
N1 C1 C2 109.92(16)
N1 C1 H1A 109.7
C2 C1 H1A 109.7
N1 C1 H1B 109.7
C2 C1 H1B 109.7
H1A C1 H1B 108.2
N2 C2 C1 110.18(16)
N2 C2 H2A 109.6
C1 C2 H2A 109.6
N2 C2 H2B 109.6
C1 C2 H2B 109.6
H2A C2 H2B 108.1
N1 C3 C4 110.20(16)
N1 C3 H3A 109.6
C4 C3 H3A 109.6
N1 C3 H3B 109.6
C4 C3 H3B 109.6
H3A C3 H3B 108.1
N2 C4 C3 110.11(16)
N2 C4 H4A 109.6
C3 C4 H4A 109.6
N2 C4 H4B 109.6
C3 C4 H4B 109.6
H4A C4 H4B 108.2
N1 C5 C6 109.78(16)
N1 C5 H5A 109.7
C6 C5 H5A 109.7
N1 C5 H5B 109.7
C6 C5 H5B 109.7
H5A C5 H5B 108.2
N2 C6 C5 110.45(16)
N2 C6 H6A 109.6
C5 C6 H6A 109.6
N2 C6 H6B 109.6
C5 C6 H6B 109.6
H6A C6 H6B 108.1
N3 C7 C8 108.40(16)
N3 C7 H7A 110.0
C8 C7 H7A 110.0
N3 C7 H7B 110.0
C8 C7 H7B 110.0
H7A C7 H7B 108.4
N4 C8 C7 110.94(17)
N4 C8 H8A 109.5
C7 C8 H8A 109.5
N4 C8 H8B 109.5
C7 C8 H8B 109.5
H8A C8 H8B 108.0
N3 C9 C10 108.28(17)
N3 C9 H9A 110.0
C10 C9 H9A 110.0
N3 C9 H9B 110.0
C10 C9 H9B 110.0
H9A C9 H9B 108.4
N4 C10 C9 111.02(17)
N4 C10 H10A 109.4
C9 C10 H10A 109.4
N4 C10 H10B 109.4
C9 C10 H10B 109.4
H10A C10 H10B 108.0
N3 C11 C12 108.17(17)
N3 C11 H11A 110.1
C12 C11 H11A 110.1
N3 C11 H11B 110.1
C12 C11 H11B 110.1
H11A C11 H11B 108.4
N4 C12 C11 111.20(17)
N4 C12 H12A 109.4
C11 C12 H12A 109.4
N4 C12 H12B 109.4
C11 C12 H12B 109.4
H12A C12 H12B 108.0
N5 C13 C14 108.33(17)
N5 C13 H13A 110.0
C14 C13 H13A 110.0
N5 C13 H13B 110.0
C14 C13 H13B 110.0
H13A C13 H13B 108.4
N6 C14 C13 111.06(17)
N6 C14 H14A 109.4
C13 C14 H14A 109.4
N6 C14 H14B 109.4
C13 C14 H14B 109.4
H14A C14 H14B 108.0
N5 C15 C16 107.88(17)
N5 C15 H15A 110.1
C16 C15 H15A 110.1
N5 C15 H15B 110.1
C16 C15 H15B 110.1
H15A C15 H15B 108.4
N6 C16 C15 111.37(18)
N6 C16 H16A 109.4
C15 C16 H16A 109.4
N6 C16 H16B 109.4
C15 C16 H16B 109.4
H16A C16 H16B 108.0
N5 C17 C18 108.20(17)
N5 C17 H17A 110.1
C18 C17 H17A 110.1
N5 C17 H17B 110.1
C18 C17 H17B 110.1
H17A C17 H17B 108.4
N6 C18 C17 111.28(18)
N6 C18 H18A 109.4
C17 C18 H18A 109.4
N6 C18 H18B 109.4
C17 C18 H18B 109.4
H18A C18 H18B 108.0
N10 C19 N7 112.04(18)
N10 C19 N11 124.04(19)
N7 C19 N11 123.87(19)
N12 C20 N15 112.34(18)
N12 C20 N16 124.01(18)
N15 C20 N16 123.62(19)
H1O O1 H2O 105(4)
H3O O2 H4O 118(4)
H5O O3 H6O 110(4)
H7O O4 H8O 109(3)
H9O O5 H10O 108(3)
H11O O6 H12O 119(4)
H13O O7 H14O 103(4)
H15O O8 H16O 123(5)

loop_
_geom_bond_atom_site_label_1
_geom_bond_atom_site_label_2
_geom_bond_distance
N1 C1 1.478(3)
N1 C5 1.482(3)
N1 C3 1.483(3)
N2 C2 1.475(3)
N2 C6 1.476(3)
N2 C4 1.481(3)
N3 C11 1.491(3)
N3 C7 1.492(3)
N3 C9 1.492(3)
N3 H3N 0.976(17)
N4 C12 1.470(3)
N4 C8 1.471(3)
N4 C10 1.471(3)
N5 C17 1.489(3)
N5 C13 1.492(3)
N5 C15 1.493(3)
N5 H5N 0.968(16)
N6 C14 1.464(3)
N6 C18 1.466(3)
N6 C16 1.471(3)
N7 C19 1.337(3)
N7 N8 1.354(2)
N8 N9 1.301(2)
N9 N10 1.360(2)
N10 C19 1.333(3)
N11 C19 1.376(3)
N11 H11N 0.888(16)
N11 H12N 0.913(16)
N12 C20 1.332(3)
N12 N13 1.360(2)
N13 N14 1.302(2)
N14 N15 1.355(2)
N15 C20 1.338(2)
N16 C20 1.382(3)
N16 H16N 0.885(16)
N16 H17N 0.912(16)
C1 C2 1.536(3)
C1 H1A 0.9800
C1 H1B 0.9800
C2 H2A 0.9800
C2 H2B 0.9800
C3 C4 1.529(3)
C3 H3A 0.9800
C3 H3B 0.9800
C4 H4A 0.9800
C4 H4B 0.9800
C5 C6 1.532(3)
C5 H5A 0.9800
C5 H5B 0.9800
C6 H6A 0.9800
C6 H6B 0.9800
C7 C8 1.532(3)
C7 H7A 0.9800
C7 H7B 0.9800
C8 H8A 0.9800
C8 H8B 0.9800
C9 C10 1.533(3)
C9 H9A 0.9800
C9 H9B 0.9800
C10 H10A 0.9800
C10 H10B 0.9800
C11 C12 1.532(3)
C11 H11A 0.9800
C11 H11B 0.9800
C12 H12A 0.9800
C12 H12B 0.9800
C13 C14 1.525(3)
C13 H13A 0.9800
C13 H13B 0.9800
C14 H14A 0.9800
C14 H14B 0.9800
C15 C16 1.528(3)
C15 H15A 0.9800
C15 H15B 0.9800
C16 H16A 0.9800
C16 H16B 0.9800
C17 C18 1.523(3)
C17 H17A 0.9800
C17 H17B 0.9800
C18 H18A 0.9800
C18 H18B 0.9800
O1 H1O 0.853(18)
O1 H2O 0.87(2)
O2 H3O 0.866(18)
O2 H4O 0.88(2)
O3 H5O 0.85(2)
O3 H6O 0.843(18)
O4 H7O 0.877(17)
O4 H8O 0.864(18)
O5 H9O 0.862(18)
O5 H10O 0.873(18)
O6 H11O 0.851(19)
O6 H12O 0.844(19)
O7 H13O 0.88(2)
O7 H14O 0.860(18)
O8 H15O 0.85(2)
O8 H16O 0.857(18)
